data_4026064
loop_
_publ_author_name
'Yu Zhou'
'Jian Li'
'Xun Ji'
'Wei Zhou'
'Xu Zhang'
'Wangke Qian'
'Hualiang Jiang'
'Hong Liu'

_publ_contact_author 'Yu Zhou'
_publ_contact_author_email zhouyu@mail.shcnc.ac.cn
_publ_section_title
;
 Silver- and Gold-Mediated Domino Transformation: A Strategy for
 Synthesizing
 Benzo[e]indolo[1,2-a]pyrrolo/pyrido[2,1-c][1,4]diazepine-3,9-diones
;
_journal_name_full 'Journal of Organic Chemistry'
_journal_page_first 1239
_journal_page_last 1249
_journal_paper_doi 10.1021/jo101727r
_journal_volume 76
_journal_year 2011
_chemical_absolute_configuration ad
_chemical_formula_sum 'C20 H16 N2 O2'
_chemical_formula_weight 316.35
_chemical_name_systematic
; 
15b-Methyl-1H-benzo[e]indolo[1,2-a]pyrrolo[2,1-c][1,4]diazepine-
-3,9(2H,15bH)-dione 
;
_space_group_IT_number 33
_symmetry_cell_setting orthorhombic
_symmetry_space_group_name_Hall 'P 2c -2n'
_symmetry_space_group_name_H-M 'P n a 21'
_atom_sites_solution_hydrogens geom
_atom_sites_solution_primary direct
_atom_sites_solution_secondary difmap
_audit_creation_method SHELXL-97
_cell_angle_alpha 90.00
_cell_angle_beta 90.00
_cell_angle_gamma 90.00
_cell_formula_units_Z 4
_cell_length_a 17.9076(16)
_cell_length_b 7.1357(6)
_cell_length_c 11.9889(11)
_cell_measurement_reflns_used 2996
_cell_measurement_temperature 293(2)
_cell_measurement_theta_max 50.370
_cell_measurement_theta_min 5.679
_cell_volume 1532.0(2)
_computing_cell_refinement 'Bruker SMART'
_computing_data_collection 'Bruker SMART'
_computing_data_reduction 'Bruker SHELXTL'
_computing_molecular_graphics 'Bruker SHELXTL'
_computing_publication_material 'Bruker SHELXTL'
_computing_structure_refinement 'SHELXL-97 (Sheldrick, 1997)'
_computing_structure_solution 'SHELXS-97 (Sheldrick, 1990)'
_diffrn_ambient_temperature 293(2)
_diffrn_measured_fraction_theta_full 1.000
_diffrn_measured_fraction_theta_max 1.000
_diffrn_measurement_device_type 'CCD area detector'
_diffrn_measurement_method 'phi and omega scans'
_diffrn_radiation_monochromator graphite
_diffrn_radiation_source 'fine-focus sealed tube'
_diffrn_radiation_type MoK\a
_diffrn_radiation_wavelength 0.71073
_diffrn_reflns_av_R_equivalents 0.0513
_diffrn_reflns_av_sigmaI/netI 0.0303
_diffrn_reflns_limit_h_max 21
_diffrn_reflns_limit_h_min -21
_diffrn_reflns_limit_k_max 8
_diffrn_reflns_limit_k_min -8
_diffrn_reflns_limit_l_max 9
_diffrn_reflns_limit_l_min -14
_diffrn_reflns_number 7616
_diffrn_reflns_theta_full 25.50
_diffrn_reflns_theta_max 25.50
_diffrn_reflns_theta_min 2.27
_exptl_absorpt_coefficient_mu 0.090
_exptl_absorpt_correction_T_max 1.00000
_exptl_absorpt_correction_T_min 0.76058
_exptl_absorpt_correction_type empirical
_exptl_absorpt_process_details sadabs
_exptl_crystal_colour colorless
_exptl_crystal_density_diffrn 1.372
_exptl_crystal_description prismatic
_exptl_crystal_F_000 664
_exptl_crystal_size_max 0.369
_exptl_crystal_size_mid 0.303
_exptl_crystal_size_min 0.237
_refine_diff_density_max 0.138
_refine_diff_density_min -0.126
_refine_diff_density_rms 0.031
_refine_ls_abs_structure_details 'Flack H D (1983), Acta Cryst. A39, 876-881'
_refine_ls_abs_structure_Flack -10(10)
_refine_ls_extinction_coef 0.0030(7)
_refine_ls_extinction_expression Fc^*^=kFc[1+0.001xFc^2^\l^3^/sin(2\q)]^-1/4^
_refine_ls_extinction_method SHELXL
_refine_ls_goodness_of_fit_ref 1.052
_refine_ls_hydrogen_treatment constr
_refine_ls_matrix_type full
_refine_ls_number_parameters 219
_refine_ls_number_reflns 1504
_refine_ls_number_restraints 1
_refine_ls_restrained_S_all 1.051
_refine_ls_R_factor_all 0.0387
_refine_ls_R_factor_gt 0.0349
_refine_ls_shift/su_max 0.005
_refine_ls_shift/su_mean 0.001
_refine_ls_structure_factor_coef Fsqd
_refine_ls_weighting_details 'calc w=1/[\s^2^(Fo^2^)+(0.0554P)^2^+0.0000P] where P=(Fo^2^+2Fc^2^)/3'
_refine_ls_weighting_scheme calc
_refine_ls_wR_factor_gt 0.0841
_refine_ls_wR_factor_ref 0.0861
_reflns_number_gt 1367
_reflns_number_total 1504
_reflns_threshold_expression >2sigma(I)
_cod_data_source_file jo101727r_si_002.cif
_cod_data_source_block DDDCSYN-ZY-5
_cod_database_code 4026064

loop_
_symmetry_equiv_pos_as_xyz
'x, y, z'
'-x, -y, z+1/2'
'x+1/2, -y+1/2, z'
'-x+1/2, y+1/2, z+1/2'

loop_
_atom_site_label
_atom_site_type_symbol
_atom_site_fract_x
_atom_site_fract_y
_atom_site_fract_z
_atom_site_U_iso_or_equiv
_atom_site_adp_type
_atom_site_occupancy
_atom_site_symmetry_multiplicity
_atom_site_calc_flag
_atom_site_refinement_flags
N1 N 0.18075(10) 0.1677(2) 0.55624(16) 0.0389(5) Uani 1 1 d .
N2 N 0.03430(10) 0.3259(3) 0.62390(17) 0.0394(4) Uani 1 1 d .
O1 O 0.25112(10) 0.2267(3) 0.40059(18) 0.0608(5) Uani 1 1 d .
O2 O -0.05370(10) 0.1649(4) 0.5327(3) 0.0880(8) Uani 1 1 d .
C1 C 0.23441(13) 0.2622(3) 0.4962(2) 0.0441(6) Uani 1 1 d .
C2 C 0.26573(13) 0.4114(4) 0.5710(3) 0.0521(7) Uani 1 1 d .
H2A H 0.2440 0.5327 0.5542 0.063 Uiso 1 1 calc R
H2B H 0.3196 0.4197 0.5634 0.063 Uiso 1 1 calc R
C3 C 0.24419(13) 0.3474(4) 0.6869(2) 0.0524(7) Uani 1 1 d .
H3A H 0.2369 0.4540 0.7360 0.063 Uiso 1 1 calc R
H3B H 0.2825 0.2671 0.7183 0.063 Uiso 1 1 calc R
C4 C 0.17041(13) 0.2383(3) 0.6712(2) 0.0410(5) Uani 1 1 d .
C5 C 0.10385(12) 0.3673(3) 0.6770(2) 0.0389(5) Uani 1 1 d .
C6 C 0.09664(13) 0.5257(3) 0.73555(19) 0.0438(6) Uani 1 1 d .
H6 H 0.1341 0.5819 0.7775 0.053 Uiso 1 1 calc R
C7 C 0.02181(14) 0.5953(3) 0.7233(2) 0.0443(6) Uani 1 1 d .
C8 C -0.01424(17) 0.7524(4) 0.7672(3) 0.0575(7) Uani 1 1 d .
H8 H 0.0110 0.8343 0.8143 0.069 Uiso 1 1 calc R
C9 C -0.08740(18) 0.7838(4) 0.7398(3) 0.0688(9) Uani 1 1 d .
H9 H -0.1123 0.8876 0.7684 0.083 Uiso 1 1 calc R
C10 C -0.12431(16) 0.6610(4) 0.6694(3) 0.0681(9) Uani 1 1 d .
H10 H -0.1740 0.6849 0.6519 0.082 Uiso 1 1 calc R
C11 C -0.09052(13) 0.5045(4) 0.6240(3) 0.0566(7) Uani 1 1 d .
H11 H -0.1160 0.4247 0.5759 0.068 Uiso 1 1 calc R
C12 C -0.01609(12) 0.4716(3) 0.6539(2) 0.0426(6) Uani 1 1 d .
C13 C 0.01108(13) 0.1720(4) 0.5611(2) 0.0480(6) Uani 1 1 d .
C14 C 0.06047(12) 0.0161(3) 0.5237(2) 0.0415(5) Uani 1 1 d .
C15 C 0.02222(16) -0.1410(4) 0.4838(2) 0.0518(7) Uani 1 1 d .
H15 H -0.0295 -0.1459 0.4909 0.062 Uiso 1 1 calc R
C16 C 0.05861(18) -0.2877(4) 0.4346(2) 0.0588(7) Uani 1 1 d .
H16 H 0.0317 -0.3903 0.4087 0.071 Uiso 1 1 calc R
C17 C 0.13552(18) -0.2833(4) 0.4232(2) 0.0577(7) Uani 1 1 d .
H17 H 0.1604 -0.3816 0.3884 0.069 Uiso 1 1 calc R
C18 C 0.17486(15) -0.1321(3) 0.4640(2) 0.0490(6) Uani 1 1 d .
H18 H 0.2266 -0.1298 0.4580 0.059 Uiso 1 1 calc R
C19 C 0.13782(13) 0.0170(3) 0.51403(18) 0.0403(5) Uani 1 1 d .
C20 C 0.16271(17) 0.0793(4) 0.7546(2) 0.0607(8) Uani 1 1 d .
H20A H 0.1166 0.0141 0.7417 0.091 Uiso 1 1 calc R
H20B H 0.1629 0.1293 0.8290 0.091 Uiso 1 1 calc R
H20C H 0.2037 -0.0060 0.7460 0.091 Uiso 1 1 calc R

loop_
_atom_site_aniso_label
_atom_site_aniso_U_11
_atom_site_aniso_U_22
_atom_site_aniso_U_33
_atom_site_aniso_U_23
_atom_site_aniso_U_13
_atom_site_aniso_U_12
N1 0.0340(10) 0.0367(10) 0.0459(12) 0.0002(9) 0.0002(8) -0.0013(8)
N2 0.0335(9) 0.0384(10) 0.0462(11) 0.0000(9) 0.0003(9) -0.0022(8)
O1 0.0542(11) 0.0700(13) 0.0582(13) 0.0036(10) 0.0129(9) -0.0084(9)
O2 0.0374(11) 0.0928(16) 0.134(2) -0.0443(16) -0.0102(12) -0.0029(10)
C1 0.0326(11) 0.0433(14) 0.0566(16) 0.0073(12) 0.0002(11) 0.0046(10)
C2 0.0313(11) 0.0479(14) 0.0771(19) -0.0018(14) -0.0029(12) -0.0038(10)
C3 0.0346(12) 0.0563(17) 0.0663(18) -0.0127(14) -0.0150(12) 0.0040(11)
C4 0.0368(11) 0.0414(12) 0.0449(13) -0.0019(11) -0.0055(10) 0.0013(9)
C5 0.0352(12) 0.0435(13) 0.0380(12) 0.0021(10) 0.0010(10) -0.0046(9)
C6 0.0430(13) 0.0485(14) 0.0400(13) -0.0043(11) 0.0022(10) -0.0038(10)
C7 0.0484(14) 0.0440(13) 0.0407(13) 0.0052(11) 0.0132(11) -0.0005(11)
C8 0.0663(18) 0.0524(16) 0.0538(16) -0.0017(14) 0.0219(14) 0.0061(13)
C9 0.0634(19) 0.0626(18) 0.080(2) 0.0044(18) 0.0304(16) 0.0193(15)
C10 0.0409(15) 0.073(2) 0.090(2) 0.0163(19) 0.0134(16) 0.0121(14)
C11 0.0386(13) 0.0584(16) 0.073(2) 0.0122(16) 0.0052(12) 0.0028(11)
C12 0.0376(12) 0.0444(13) 0.0459(13) 0.0092(11) 0.0095(10) -0.0001(10)
C13 0.0350(12) 0.0503(14) 0.0586(17) -0.0028(13) 0.0005(11) -0.0079(10)
C14 0.0433(13) 0.0431(13) 0.0380(12) 0.0042(11) -0.0014(10) -0.0076(10)
C15 0.0587(16) 0.0506(15) 0.0460(14) -0.0004(13) 0.0006(11) -0.0184(12)
C16 0.085(2) 0.0467(16) 0.0443(15) -0.0038(13) -0.0004(14) -0.0189(14)
C17 0.087(2) 0.0422(15) 0.0437(15) -0.0023(12) 0.0043(15) 0.0001(13)
C18 0.0549(15) 0.0437(14) 0.0483(16) 0.0020(11) 0.0027(12) 0.0047(12)
C19 0.0482(13) 0.0365(12) 0.0362(12) 0.0032(10) -0.0008(10) -0.0028(10)
C20 0.0698(18) 0.0633(18) 0.0491(16) 0.0097(14) -0.0075(13) 0.0069(14)

loop_
_atom_type_symbol
_atom_type_description
_atom_type_scat_dispersion_real
_atom_type_scat_dispersion_imag
_atom_type_scat_source
C C 0.0033 0.0000 'International Tables Vol C Tables 4.2.6.8 and 6.1.1.4'
H H 0.0000 0.0000 'International Tables Vol C Tables 4.2.6.8 and 6.1.1.4'
N N 0.0061 0.0000 'International Tables Vol C Tables 4.2.6.8 and 6.1.1.4'
O O 0.0106 0.0000 'International Tables Vol C Tables 4.2.6.8 and 6.1.1.4'

loop_
_geom_angle_atom_site_label_1
_geom_angle_atom_site_label_2
_geom_angle_atom_site_label_3
_geom_angle
C1 N1 C19 124.3(2)
C1 N1 C4 114.1(2)
C19 N1 C4 121.60(19)
C13 N2 C12 121.51(19)
C13 N2 C5 131.48(19)
C12 N2 C5 106.82(18)
O1 C1 N1 124.4(2)
O1 C1 C2 128.4(2)
N1 C1 C2 107.2(2)
C1 C2 C3 103.9(2)
C1 C2 H2A 111.0
C3 C2 H2A 111.0
C1 C2 H2B 111.0
C3 C2 H2B 111.0
H2A C2 H2B 109.0
C2 C3 C4 105.0(2)
C2 C3 H3A 110.8
C4 C3 H3A 110.8
C2 C3 H3B 110.8
C4 C3 H3B 110.8
H3A C3 H3B 108.8
N1 C4 C5 110.49(19)
N1 C4 C20 111.76(19)
C5 C4 C20 110.7(2)
N1 C4 C3 100.27(19)
C5 C4 C3 111.27(19)
C20 C4 C3 112.0(2)
C6 C5 N2 108.9(2)
C6 C5 C4 128.1(2)
N2 C5 C4 122.8(2)
C5 C6 C7 109.2(2)
C5 C6 H6 125.4
C7 C6 H6 125.4
C12 C7 C8 120.6(2)
C12 C7 C6 107.2(2)
C8 C7 C6 132.1(3)
C9 C8 C7 118.9(3)
C9 C8 H8 120.5
C7 C8 H8 120.5
C8 C9 C10 120.0(3)
C8 C9 H9 120.0
C10 C9 H9 120.0
C11 C10 C9 122.9(3)
C11 C10 H10 118.6
C9 C10 H10 118.6
C10 C11 C12 116.8(3)
C10 C11 H11 121.6
C12 C11 H11 121.6
C7 C12 C11 120.8(2)
C7 C12 N2 107.80(18)
C11 C12 N2 131.4(2)
O2 C13 N2 118.0(2)
O2 C13 C14 117.0(2)
N2 C13 C14 125.0(2)
C19 C14 C15 117.6(2)
C19 C14 C13 127.8(2)
C15 C14 C13 114.2(2)
C16 C15 C14 121.9(3)
C16 C15 H15 119.1
C14 C15 H15 119.1
C15 C16 C17 120.0(2)
C15 C16 H16 120.0
C17 C16 H16 120.0
C18 C17 C16 119.4(3)
C18 C17 H17 120.3
C16 C17 H17 120.3
C17 C18 C19 120.6(3)
C17 C18 H18 119.7
C19 C18 H18 119.7
C14 C19 C18 120.5(2)
C14 C19 N1 121.0(2)
C18 C19 N1 118.5(2)
C4 C20 H20A 109.5
C4 C20 H20B 109.5
H20A C20 H20B 109.5
C4 C20 H20C 109.5
H20A C20 H20C 109.5
H20B C20 H20C 109.5

loop_
_geom_bond_atom_site_label_1
_geom_bond_atom_site_label_2
_geom_bond_distance
N1 C1 1.377(3)
N1 C19 1.415(3)
N1 C4 1.479(3)
N2 C13 1.395(3)
N2 C12 1.422(3)
N2 C5 1.430(3)
O1 C1 1.211(3)
O2 C13 1.210(3)
C1 C2 1.502(4)
C2 C3 1.512(4)
C2 H2A 0.9700
C2 H2B 0.9700
C3 C4 1.545(3)
C3 H3A 0.9700
C3 H3B 0.9700
C4 C5 1.508(3)
C4 C20 1.519(4)
C5 C6 1.336(3)
C6 C7 1.437(4)
C6 H6 0.9300
C7 C12 1.391(4)
C7 C8 1.396(4)
C8 C9 1.369(4)
C8 H8 0.9300
C9 C10 1.385(5)
C9 H9 0.9300
C10 C11 1.382(4)
C10 H10 0.9300
C11 C12 1.400(3)
C11 H11 0.9300
C13 C14 1.490(4)
C14 C19 1.390(3)
C14 C15 1.398(3)
C15 C16 1.367(4)
C15 H15 0.9300
C16 C17 1.384(4)
C16 H16 0.9300
C17 C18 1.378(4)
C17 H17 0.9300
C18 C19 1.390(3)
C18 H18 0.9300
C20 H20A 0.9600
C20 H20B 0.9600
C20 H20C 0.9600

loop_
_geom_torsion_atom_site_label_1
_geom_torsion_atom_site_label_2
_geom_torsion_atom_site_label_3
_geom_torsion_atom_site_label_4
_geom_torsion
C19 N1 C1 O1 -0.2(4)
C4 N1 C1 O1 -179.7(2)
C19 N1 C1 C2 179.5(2)
C4 N1 C1 C2 0.0(3)
O1 C1 C2 C3 -161.2(3)
N1 C1 C2 C3 19.0(2)
C1 C2 C3 C4 -30.1(2)
C1 N1 C4 C5 99.0(2)
C19 N1 C4 C5 -80.4(2)
C1 N1 C4 C20 -137.2(2)
C19 N1 C4 C20 43.3(3)
C1 N1 C4 C3 -18.4(2)
C19 N1 C4 C3 162.1(2)
C2 C3 C4 N1 29.0(2)
C2 C3 C4 C5 -87.8(3)
C2 C3 C4 C20 147.7(2)
C13 N2 C5 C6 -174.7(3)
C12 N2 C5 C6 0.3(2)
C13 N2 C5 C4 1.1(4)
C12 N2 C5 C4 176.1(2)
N1 C4 C5 C6 -141.1(2)
C20 C4 C5 C6 94.6(3)
C3 C4 C5 C6 -30.6(4)
N1 C4 C5 N2 44.0(3)
C20 C4 C5 N2 -80.4(3)
C3 C4 C5 N2 154.5(2)
N2 C5 C6 C7 0.0(3)
C4 C5 C6 C7 -175.5(2)
C5 C6 C7 C12 -0.3(3)
C5 C6 C7 C8 179.4(3)
C12 C7 C8 C9 -0.7(4)
C6 C7 C8 C9 179.7(3)
C7 C8 C9 C10 -0.2(4)
C8 C9 C10 C11 -0.1(5)
C9 C10 C11 C12 1.1(4)
C8 C7 C12 C11 1.8(3)
C6 C7 C12 C11 -178.5(2)
C8 C7 C12 N2 -179.3(2)
C6 C7 C12 N2 0.4(2)
C10 C11 C12 C7 -1.9(4)
C10 C11 C12 N2 179.4(3)
C13 N2 C12 C7 175.1(2)
C5 N2 C12 C7 -0.4(2)
C13 N2 C12 C11 -6.1(4)
C5 N2 C12 C11 178.4(3)
C12 N2 C13 O2 -0.2(4)
C5 N2 C13 O2 174.1(3)
C12 N2 C13 C14 178.4(2)
C5 N2 C13 C14 -7.3(4)
O2 C13 C14 C19 158.3(3)
N2 C13 C14 C19 -20.3(4)
O2 C13 C14 C15 -14.9(4)
N2 C13 C14 C15 166.6(2)
C19 C14 C15 C16 -1.4(4)
C13 C14 C15 C16 172.5(3)
C14 C15 C16 C17 0.1(4)
C15 C16 C17 C18 1.3(4)
C16 C17 C18 C19 -1.4(4)
C15 C14 C19 C18 1.4(3)
C13 C14 C19 C18 -171.6(2)
C15 C14 C19 N1 -177.6(2)
C13 C14 C19 N1 9.5(4)
C17 C18 C19 C14 0.0(4)
C17 C18 C19 N1 179.0(2)
C1 N1 C19 C14 -129.6(2)
C4 N1 C19 C14 49.9(3)
C1 N1 C19 C18 51.4(3)
C4 N1 C19 C18 -129.1(2)
